data_4025017
loop_
_publ_author_name
'Jarugu Narasimha Moorthy'
'Palani Natarajan'
'Paloth Venugopalan'

_publ_contact_author_address
;Departmet of chemistry
Indian Institute of Technology - Kanpur
Kanpur - 208 016
INDIA
;
_publ_contact_author_email moorthy@iitk.ac.in
_publ_contact_author_fax +915122597436
_publ_contact_author_name 'Prof. J. N. Moorthy'
_publ_contact_author_phone +915122597498
_publ_section_title
;
Abundant Lattice Inclusion Phenomenon with Sterically Hindered and
Inherently Shape-Selective Tetraarylpyrenes
;
_journal_name_full 'Journal of Organic Chemistry'
_journal_page_first 8566
_journal_page_last 8577
_journal_paper_doi 10.1021/jo901465f
_journal_volume 74
_journal_year 2009
_chemical_formula_moiety 'C56 H58 O4, 3(C10 H18)'
_chemical_formula_sum 'C86 H112 O4'
_chemical_formula_weight 1209.76
_chemical_name_common tet(2,6-dimethyl-4-methoxymethylph)pyrene
_chemical_name_systematic
;
 tet(2,6-dimethyl-4-methoxymethylph)pyrene
;
_space_group_IT_number 54
_symmetry_cell_setting orthorhombic
_symmetry_Int_Tables_number 54
_symmetry_space_group_name_Hall '-P 2a 2ac'
_symmetry_space_group_name_H-M 'P c c a'
_atom_sites_solution_hydrogens geom
_atom_sites_solution_primary direct
_atom_sites_solution_secondary difmap
_audit_creation_method SHELXL-97
_cell_angle_alpha 90.00
_cell_angle_beta 90.00
_cell_angle_gamma 90.00
_cell_formula_units_Z 4
_cell_length_a 29.225(2)
_cell_length_b 11.0806(9)
_cell_length_c 21.7721(17)
_cell_measurement_reflns_used 2229
_cell_measurement_temperature 100(2)
_cell_measurement_theta_max 19.56
_cell_measurement_theta_min 2.18
_cell_volume 7050.5(10)
_computing_cell_refinement 'Bruker SAINT'
_computing_data_collection 'Bruker APEX'
_computing_data_reduction 'Bruker SAINT'
_computing_molecular_graphics 'SHELXL 5.1, XP (Sheldrick, 1994)'
_computing_publication_material SHELXS-97
_computing_structure_refinement 'SHELXL-97 (Sheldrick, 2008)'
_computing_structure_solution 'SHELXS-97 (Sheldrick, 2008)'
_diffrn_ambient_temperature 100(2)
_diffrn_measured_fraction_theta_full 0.992
_diffrn_measured_fraction_theta_max 0.992
_diffrn_measurement_device_type 'Bruker SMART APEX'
_diffrn_measurement_method 'phi and omega scans'
_diffrn_radiation_monochromator graphite
_diffrn_radiation_source 'fine-focus sealed tube'
_diffrn_radiation_type MoK\a
_diffrn_radiation_wavelength 0.71073
_diffrn_reflns_av_R_equivalents 0.0870
_diffrn_reflns_av_sigmaI/netI 0.0617
_diffrn_reflns_limit_h_max 34
_diffrn_reflns_limit_h_min -30
_diffrn_reflns_limit_k_max 13
_diffrn_reflns_limit_k_min -11
_diffrn_reflns_limit_l_max 25
_diffrn_reflns_limit_l_min -25
_diffrn_reflns_number 35002
_diffrn_reflns_theta_full 25.00
_diffrn_reflns_theta_max 25.00
_diffrn_reflns_theta_min 2.18
_exptl_absorpt_coefficient_mu 0.067
_exptl_absorpt_correction_type none
_exptl_crystal_colour 'color less'
_exptl_crystal_density_diffrn 1.140
_exptl_crystal_density_method 'not measured'
_exptl_crystal_description blacks
_exptl_crystal_F_000 2640
_exptl_crystal_size_max 0.2
_exptl_crystal_size_mid 0.1
_exptl_crystal_size_min 0.1
_refine_diff_density_max 0.316
_refine_diff_density_min -0.267
_refine_diff_density_rms 0.053
_refine_ls_extinction_method none
_refine_ls_goodness_of_fit_ref 1.055
_refine_ls_hydrogen_treatment constr
_refine_ls_matrix_type full
_refine_ls_number_parameters 542
_refine_ls_number_reflns 6165
_refine_ls_number_restraints 80
_refine_ls_restrained_S_all 1.079
_refine_ls_R_factor_all 0.1458
_refine_ls_R_factor_gt 0.0830
_refine_ls_shift/su_max 0.000
_refine_ls_shift/su_mean 0.000
_refine_ls_structure_factor_coef Fsqd
_refine_ls_weighting_details 'calc w=1/[\s^2^(Fo^2^)+(0.1225P)^2^+0.0000P] where P=(Fo^2^+2Fc^2^)/3'
_refine_ls_weighting_scheme calc
_refine_ls_wR_factor_gt 0.2070
_refine_ls_wR_factor_ref 0.2388
_reflns_number_gt 3287
_reflns_number_total 6165
_reflns_threshold_expression >2sigma(I)
_cod_data_source_file jo901465f_si_001_37.cif
_cod_data_source_block H4.G15
_cod_depositor_comments
;
The following automatic conversions were performed:
'_symmetry_cell_setting' value 'Orthorhombic' changed to 'orthorhombic'
according to '/home/saulius/struct/CIF-dictionaries/cif_core.dic'
dictionary named 'cif_core.dic' version 2.4.1 from 2010-06-29.

Automatic conversion script
Id: cif_fix_enum 1527 2010-12-29 10:47:43Z saulius 
;
_cod_database_code 4025017

loop_
_symmetry_equiv_pos_as_xyz
'x, y, z'
'-x+1/2, -y, z'
'-x, y, -z+1/2'
'x+1/2, -y, -z+1/2'
'-x, -y, -z'
'x-1/2, y, -z'
'x, -y, z-1/2'
'-x-1/2, y, z-1/2'

loop_
_atom_site_label
_atom_site_type_symbol
_atom_site_fract_x
_atom_site_fract_y
_atom_site_fract_z
_atom_site_U_iso_or_equiv
_atom_site_adp_type
_atom_site_occupancy
_atom_site_symmetry_multiplicity
_atom_site_calc_flag
_atom_site_refinement_flags
_atom_site_disorder_assembly
_atom_site_disorder_group
C39 C 0.0522(3) 0.5620(9) 0.4777(5) 0.161(6) Uani 0.524(6) 1 d PD A 3
H39A H 0.0345 0.5365 0.5143 0.193 Uiso 0.524(6) 1 calc PR A 3
H39B H 0.0515 0.4950 0.4477 0.193 Uiso 0.524(6) 1 calc PR A 3
C40 C 0.0297(2) 0.6725(10) 0.4496(5) 0.138(4) Uani 0.524(6) 1 d PD A 3
H40A H -0.0003 0.6488 0.4324 0.165 Uiso 0.524(6) 1 calc PR A 3
H40B H 0.0241 0.7324 0.4825 0.165 Uiso 0.524(6) 1 calc PR A 3
C41 C 0.0576(3) 0.7315(12) 0.3997(6) 0.126(6) Uani 0.524(6) 1 d PD A 3
H41A H 0.0439 0.8109 0.3899 0.151 Uiso 0.524(6) 1 calc PR A 3
H41B H 0.0559 0.6810 0.3623 0.151 Uiso 0.524(6) 1 calc PR A 3
C42 C 0.1074(3) 0.7498(10) 0.4167(7) 0.171(7) Uani 0.524(6) 1 d PD A 3
H42A H 0.1097 0.8118 0.4493 0.205 Uiso 0.524(6) 1 calc PR A 3
H42B H 0.1245 0.7790 0.3804 0.205 Uiso 0.524(6) 1 calc PR A 3
C43 C 0.1287(2) 0.6307(12) 0.4397(6) 0.231(14) Uani 0.524(6) 1 d PD A 3
H43A H 0.1272 0.5686 0.4064 0.277 Uiso 0.524(6) 1 calc PR A 3
C44 C 0.1784(3) 0.6529(13) 0.4574(7) 0.312(18) Uani 0.524(6) 1 d PD A 3
H44A H 0.1800 0.7181 0.4884 0.374 Uiso 0.524(6) 1 calc PR A 3
H44B H 0.1958 0.6790 0.4208 0.374 Uiso 0.524(6) 1 calc PR A 3
C45 C 0.1995(3) 0.5381(14) 0.4835(7) 0.275(14) Uani 0.524(6) 1 d PD A 3
H45A H 0.2315 0.5546 0.4960 0.330 Uiso 0.524(6) 1 calc PR A 3
H45B H 0.2001 0.4750 0.4513 0.330 Uiso 0.524(6) 1 calc PR A 3
C46 C 0.1727(4) 0.4920(12) 0.5388(7) 0.190(9) Uani 0.524(6) 1 d PD A 3
H46A H 0.1857 0.4138 0.5522 0.228 Uiso 0.524(6) 1 calc PR A 3
H46B H 0.1760 0.5499 0.5731 0.228 Uiso 0.524(6) 1 calc PR A 3
C47 C 0.1224(4) 0.4754(14) 0.5246(8) 0.39(2) Uani 0.524(6) 1 d PD A 3
H47A H 0.1187 0.4066 0.4960 0.472 Uiso 0.524(6) 1 calc PR A 3
H47B H 0.1059 0.4554 0.5630 0.472 Uiso 0.524(6) 1 calc PR A 3
C48 C 0.1011(2) 0.5867(14) 0.4962(6) 0.35(2) Uani 0.524(6) 1 d PD A 3
H48A H 0.1012 0.6525 0.5277 0.418 Uiso 0.524(6) 1 calc PR A 3
C29 C 0.7736(7) 0.0890(14) -0.0054(5) 0.33(4) Uani 0.50 1 d PD . 2
H29A H 0.7793 0.0686 -0.0475 0.396 Uiso 0.50 1 d PR . 2
H29B H 0.7430 0.1198 -0.0026 0.396 Uiso 0.50 1 d PR . 2
C30 C 0.7904(7) 0.1910(13) 0.0347(8) 0.43(3) Uani 0.50 1 d PD . 2
H30A H 0.7843 0.2634 0.0119 0.520 Uiso 0.50 1 d PR . 2
H30B H 0.8211 0.1659 0.0257 0.520 Uiso 0.50 1 d PR . 2
C31 C 0.7695(5) 0.1858(12) 0.0996(7) 0.233(12) Uani 0.50 1 d PD . 2
H31A H 0.7395 0.2172 0.1080 0.279 Uiso 0.50 1 d PR . 2
H31B H 0.7915 0.2458 0.1112 0.279 Uiso 0.50 1 d PR . 2
C32 C 0.7806(8) 0.0641(16) 0.1292(5) 0.58(6) Uani 0.50 1 d PD . 2
H32A H 0.7752 0.0816 0.1717 0.698 Uiso 0.50 1 d PR . 2
H32B H 0.8120 0.0395 0.1250 0.698 Uiso 0.50 1 d PR . 2
C33 C 0.7651(4) -0.0411(12) 0.0909(4) 0.215(13) Uani 0.50 1 d PD . 2
H33A H 0.7833 -0.1090 0.1033 0.258 Uiso 0.50 1 d PR . 2
C34 C 0.7159(6) -0.058(2) 0.1109(6) 0.38(3) Uani 0.50 1 d PD . 2
H34A H 0.6943 0.0055 0.1031 0.462 Uiso 0.50 1 d PR . 2
H34B H 0.7223 -0.0586 0.1541 0.462 Uiso 0.50 1 d PR . 2
C35 C 0.6916(4) -0.1565(11) 0.0741(8) 0.202(11) Uani 0.50 1 d PD . 2
H35A H 0.6642 -0.1713 0.0974 0.242 Uiso 0.50 1 d PR . 2
H35B H 0.7127 -0.2211 0.0815 0.242 Uiso 0.50 1 d PR . 2
C36 C 0.6956(3) -0.132(2) 0.0054(7) 0.279(18) Uani 0.50 1 d PD . 2
H36A H 0.6758 -0.0644 -0.0016 0.335 Uiso 0.50 1 d PR . 2
H36B H 0.6798 -0.2038 -0.0075 0.335 Uiso 0.50 1 d PR . 2
C37 C 0.7450(5) -0.120(2) -0.0149(5) 0.297(18) Uani 0.50 1 d PD . 2
H37A H 0.7369 -0.1058 -0.0570 0.356 Uiso 0.50 1 d PR . 2
H37B H 0.7621 -0.1944 -0.0134 0.356 Uiso 0.50 1 d PR . 2
C38 C 0.7721(4) -0.0324(12) 0.0236(5) 0.178(8) Uani 0.50 1 d PD . 2
H38A H 0.8023 -0.0611 0.0143 0.214 Uiso 0.50 1 d PR . 2
C80 C 0.1346(4) 0.6380(9) 0.4948(4) 0.204(12) Uani 0.476(6) 1 d PD A 1
H80A H 0.1471 0.7204 0.5029 0.245 Uiso 0.476(6) 1 calc PR A 1
C81 C 0.1498(4) 0.5997(11) 0.4316(5) 0.120(5) Uani 0.476(6) 1 d PD A 1
H81A H 0.1393 0.5162 0.4239 0.144 Uiso 0.476(6) 1 calc PR A 1
H81B H 0.1837 0.5995 0.4302 0.144 Uiso 0.476(6) 1 calc PR A 1
C82 C 0.1319(4) 0.6810(15) 0.3806(5) 0.174(7) Uani 0.476(6) 1 d PD A 1
H82A H 0.1387 0.6433 0.3404 0.209 Uiso 0.476(6) 1 calc PR A 1
H82B H 0.1483 0.7592 0.3823 0.209 Uiso 0.476(6) 1 calc PR A 1
C83 C 0.0805(4) 0.7040(11) 0.3853(4) 0.101(4) Uani 0.476(6) 1 d PD A 1
H83A H 0.0723 0.7705 0.3569 0.121 Uiso 0.476(6) 1 calc PR A 1
H83B H 0.0640 0.6308 0.3715 0.121 Uiso 0.476(6) 1 calc PR A 1
C84 C 0.0644(4) 0.7367(11) 0.4497(5) 0.176(9) Uani 0.476(6) 1 d PD A 1
H84A H 0.0306 0.7376 0.4508 0.211 Uiso 0.476(6) 1 calc PR A 1
H84B H 0.0754 0.8186 0.4604 0.211 Uiso 0.476(6) 1 calc PR A 1
C85 C 0.0824(4) 0.6457(9) 0.4971(4) 0.157(8) Uani 0.476(6) 1 d PD A 1
H85A H 0.0747 0.6797 0.5384 0.189 Uiso 0.476(6) 1 calc PR A 1
C86 C 0.0610(4) 0.5199(13) 0.4948(9) 0.31(2) Uani 0.476(6) 1 d PD A 1
H86A H 0.0693 0.4794 0.4559 0.366 Uiso 0.476(6) 1 calc PR A 1
H86B H 0.0272 0.5265 0.4967 0.366 Uiso 0.476(6) 1 calc PR A 1
C87 C 0.0786(4) 0.4458(9) 0.5497(6) 0.181(8) Uani 0.476(6) 1 d PD A 1
H87A H 0.0702 0.4867 0.5885 0.218 Uiso 0.476(6) 1 calc PR A 1
H87B H 0.0641 0.3651 0.5495 0.218 Uiso 0.476(6) 1 calc PR A 1
C88 C 0.1306(4) 0.4320(10) 0.5462(6) 0.122(4) Uani 0.476(6) 1 d PD A 1
H88A H 0.1416 0.3888 0.5832 0.147 Uiso 0.476(6) 1 calc PR A 1
H88B H 0.1386 0.3827 0.5098 0.147 Uiso 0.476(6) 1 calc PR A 1
C89 C 0.1546(4) 0.5528(12) 0.5419(8) 0.238(13) Uani 0.476(6) 1 d PD A 1
H89A H 0.1535 0.5923 0.5826 0.285 Uiso 0.476(6) 1 calc PR A 1
H89B H 0.1872 0.5387 0.5317 0.285 Uiso 0.476(6) 1 calc PR A 1
O1 O 0.25444(7) -0.2276(2) 0.18893(12) 0.0745(7) Uani 1 1 d . B 1
O2 O -0.15848(9) 0.4999(2) 0.23931(13) 0.0828(8) Uani 1 1 d . B 1
C1 C 0.05465(9) -0.0115(3) 0.12134(13) 0.0467(7) Uani 1 1 d . B 1
C2 C 0.02494(9) 0.0634(3) 0.15364(13) 0.0493(8) Uani 1 1 d . B 1
H3 H 0.0316 0.0804 0.1955 0.059 Uiso 1 1 calc R B 1
C3 C -0.01389(9) 0.1144(3) 0.12785(13) 0.0487(8) Uani 1 1 d . B 1
C4 C -0.02404(9) 0.0908(3) 0.06566(13) 0.0459(7) Uani 1 1 d . B 1
C5 C 0.00516(9) 0.0129(3) 0.03109(12) 0.0455(7) Uani 1 1 d . . 1
C6 C 0.04442(9) -0.0385(3) 0.05935(13) 0.0455(7) Uani 1 1 d . B 1
C7 C 0.07274(10) -0.1171(3) 0.02336(13) 0.0499(8) Uani 1 1 d . . 1
H9 H 0.0989 -0.1530 0.0417 0.060 Uiso 1 1 calc R . 1
C8 C -0.06318(9) 0.1411(3) 0.03536(14) 0.0512(8) Uani 1 1 d . . 1
H16 H -0.0829 0.1930 0.0577 0.061 Uiso 1 1 calc R . 1
C9 C 0.09683(9) -0.0608(3) 0.15087(12) 0.0460(7) Uani 1 1 d . B 1
C10 C 0.13761(10) 0.0043(3) 0.14691(13) 0.0499(8) Uani 1 1 d . B 1
C11 C 0.17666(10) -0.0407(3) 0.17435(14) 0.0560(8) Uani 1 1 d . B 1
H15 H 0.2041 0.0049 0.1724 0.067 Uiso 1 1 calc R B 1
C12 C 0.17680(10) -0.1506(3) 0.20464(14) 0.0544(8) Uani 1 1 d . B 1
C13 C 0.13635(10) -0.2151(3) 0.20723(14) 0.0558(8) Uani 1 1 d . B 1
H19 H 0.1361 -0.2913 0.2273 0.067 Uiso 1 1 calc R B 1
C14 C 0.09600(10) -0.1722(3) 0.18144(13) 0.0515(8) Uani 1 1 d . B 1
C15 C 0.05224(11) -0.2439(3) 0.18624(16) 0.0687(10) Uani 1 1 d . B 1
H23A H 0.0575 -0.3159 0.2114 0.103 Uiso 1 1 calc R B 1
H23B H 0.0423 -0.2684 0.1451 0.103 Uiso 1 1 calc R B 1
H23C H 0.0285 -0.1941 0.2053 0.103 Uiso 1 1 calc R B 1
C16 C 0.13915(11) 0.1240(3) 0.11323(15) 0.0648(9) Uani 1 1 d . B 1
H25A H 0.1693 0.1611 0.1189 0.097 Uiso 1 1 calc R B 1
H25B H 0.1155 0.1777 0.1297 0.097 Uiso 1 1 calc R B 1
H25C H 0.1337 0.1105 0.0694 0.097 Uiso 1 1 calc R B 1
C17 C 0.22028(11) -0.1998(3) 0.23261(17) 0.0727(10) Uani 1 1 d . B 1
H27A H 0.2326 -0.1396 0.2619 0.087 Uiso 1 1 calc R B 1
H27B H 0.2129 -0.2737 0.2561 0.087 Uiso 1 1 calc R B 1
C18 C 0.24088(13) -0.3218(4) 0.1505(2) 0.0929(13) Uani 1 1 d . B 1
H30D H 0.2331 -0.3926 0.1753 0.139 Uiso 1 1 calc R B 1
H30E H 0.2660 -0.3422 0.1224 0.139 Uiso 1 1 calc R B 1
H30F H 0.2141 -0.2968 0.1266 0.139 Uiso 1 1 calc R B 1
C19 C -0.04479(10) 0.1927(3) 0.16548(12) 0.0485(8) Uani 1 1 d . B 1
C20 C -0.03485(10) 0.3153(3) 0.17456(14) 0.0579(8) Uani 1 1 d . B 1
C21 C -0.06396(12) 0.3847(3) 0.20980(15) 0.0666(10) Uani 1 1 d . B 1
H22 H -0.0571 0.4678 0.2157 0.080 Uiso 1 1 calc R B 1
C22 C -0.10330(11) 0.3362(3) 0.23719(14) 0.0636(9) Uani 1 1 d . B 1
C23 C -0.11256(11) 0.2160(3) 0.22726(13) 0.0581(8) Uani 1 1 d . B 1
H20 H -0.1393 0.1818 0.2450 0.070 Uiso 1 1 calc R B 1
C24 C -0.08399(11) 0.1428(3) 0.19202(13) 0.0535(8) Uani 1 1 d . B 1
C25 C -0.09616(11) 0.0123(3) 0.18257(15) 0.0639(9) Uani 1 1 d . B 1
H26A H -0.1236 -0.0072 0.2064 0.096 Uiso 1 1 calc R B 1
H26B H -0.0707 -0.0387 0.1962 0.096 Uiso 1 1 calc R B 1
H26C H -0.1021 -0.0023 0.1389 0.096 Uiso 1 1 calc R B 1
C26 C 0.00689(12) 0.3695(3) 0.14504(16) 0.0742(11) Uani 1 1 d . B 1
H24A H 0.0086 0.4556 0.1552 0.111 Uiso 1 1 calc R B 1
H24B H 0.0050 0.3598 0.1004 0.111 Uiso 1 1 calc R B 1
H24C H 0.0343 0.3286 0.1603 0.111 Uiso 1 1 calc R B 1
C27 C -0.13433(12) 0.4160(4) 0.27479(18) 0.0796(11) Uani 1 1 d . B 1
H28A H -0.1564 0.3647 0.2973 0.095 Uiso 1 1 calc R B 1
H28B H -0.1157 0.4598 0.3056 0.095 Uiso 1 1 calc R B 1
C28 C -0.19009(13) 0.4427(4) 0.1995(2) 0.0904(12) Uani 1 1 d . B 1
H55A H -0.1736 0.3891 0.1714 0.136 Uiso 1 1 calc R B 1
H55B H -0.2066 0.5040 0.1758 0.136 Uiso 1 1 calc R B 1
H55C H -0.2119 0.3955 0.2237 0.136 Uiso 1 1 calc R B 1

loop_
_atom_site_aniso_label
_atom_site_aniso_U_11
_atom_site_aniso_U_22
_atom_site_aniso_U_33
_atom_site_aniso_U_23
_atom_site_aniso_U_13
_atom_site_aniso_U_12
C39 0.191(14) 0.109(10) 0.182(13) -0.046(10) 0.074(11) -0.005(10)
C40 0.122(9) 0.100(8) 0.191(12) 0.033(8) -0.036(9) 0.001(7)
C41 0.061(8) 0.115(11) 0.201(14) 0.076(10) -0.027(8) 0.002(6)
C42 0.103(10) 0.156(12) 0.252(18) 0.116(12) -0.036(12) -0.001(10)
C43 0.062(8) 0.189(18) 0.44(4) 0.106(19) 0.083(13) 0.051(9)
C44 0.191(19) 0.54(5) 0.20(2) -0.13(3) 0.033(15) -0.13(3)
C45 0.36(3) 0.24(2) 0.221(18) 0.077(15) 0.078(18) 0.23(2)
C46 0.202(15) 0.114(12) 0.25(2) 0.010(13) -0.137(15) 0.000(12)
C47 0.46(4) 0.37(3) 0.35(3) 0.29(3) -0.30(3) -0.30(3)
C48 0.088(10) 0.32(3) 0.64(5) 0.38(3) -0.084(17) -0.060(12)
C29 0.24(4) 0.61(10) 0.137(15) 0.01(3) 0.047(16) 0.28(5)
C30 0.52(5) 0.47(4) 0.32(3) -0.26(3) 0.30(3) -0.42(4)
C31 0.180(15) 0.222(19) 0.30(2) -0.153(17) 0.118(16) -0.150(15)
C32 0.49(8) 0.81(12) 0.44(5) -0.06(6) 0.10(4) 0.50(9)
C33 0.17(2) 0.37(3) 0.109(10) -0.068(14) -0.015(10) -0.11(2)
C34 0.15(2) 0.90(10) 0.107(12) 0.15(3) 0.024(12) 0.04(4)
C35 0.207(18) 0.091(9) 0.31(3) 0.067(12) 0.167(19) 0.043(10)
C36 0.055(9) 0.43(4) 0.36(3) 0.13(3) -0.075(13) -0.029(17)
C37 0.29(3) 0.47(4) 0.128(12) -0.15(2) 0.095(15) -0.20(3)
C38 0.161(14) 0.243(19) 0.130(11) -0.029(12) 0.034(9) -0.098(15)
C80 0.35(4) 0.166(17) 0.100(11) -0.009(11) -0.046(16) 0.03(2)
C81 0.137(13) 0.113(10) 0.109(9) -0.019(7) -0.030(8) 0.036(9)
C82 0.197(18) 0.175(16) 0.151(13) -0.005(11) 0.082(13) 0.014(13)
C83 0.091(11) 0.088(8) 0.125(10) 0.026(7) -0.046(8) 0.037(8)
C84 0.097(11) 0.214(17) 0.218(18) -0.132(14) -0.073(11) 0.101(11)
C85 0.164(14) 0.25(2) 0.055(6) -0.003(9) -0.006(8) -0.094(16)
C86 0.30(3) 0.137(18) 0.48(5) -0.05(2) -0.22(3) 0.027(17)
C87 0.216(17) 0.188(16) 0.140(11) 0.011(11) 0.043(11) 0.124(14)
C88 0.144(12) 0.108(10) 0.114(9) 0.032(8) -0.008(9) 0.015(8)
C89 0.36(3) 0.17(2) 0.188(19) -0.017(15) -0.14(2) 0.07(2)
O1 0.0482(14) 0.0652(16) 0.110(2) 0.0006(14) -0.0079(13) 0.0064(11)
O2 0.0692(16) 0.0640(16) 0.115(2) -0.0142(15) 0.0053(15) 0.0131(13)
C1 0.0427(16) 0.0508(19) 0.0466(17) 0.0006(14) -0.0041(14) 0.0036(14)
C2 0.0475(18) 0.059(2) 0.0412(16) -0.0040(15) -0.0085(14) 0.0047(15)
C3 0.0454(17) 0.0522(19) 0.0484(18) -0.0011(14) -0.0047(14) 0.0039(14)
C4 0.0420(17) 0.0488(18) 0.0469(18) -0.0002(14) -0.0045(13) 0.0077(13)
C5 0.0422(16) 0.0489(18) 0.0453(15) -0.0019(14) -0.0069(13) 0.0043(13)
C6 0.0402(16) 0.0473(17) 0.0492(18) -0.0013(14) -0.0029(13) 0.0036(13)
C7 0.0439(17) 0.057(2) 0.0484(19) -0.0020(15) -0.0073(14) 0.0129(14)
C8 0.0470(18) 0.058(2) 0.0483(19) -0.0043(15) -0.0031(14) 0.0129(15)
C9 0.0440(17) 0.0523(19) 0.0417(16) -0.0018(14) -0.0081(13) 0.0060(14)
C10 0.0439(17) 0.055(2) 0.0504(18) -0.0028(15) -0.0088(14) 0.0069(15)
C11 0.0490(19) 0.063(2) 0.0556(19) -0.0033(17) -0.0069(15) -0.0020(15)
C12 0.0482(19) 0.063(2) 0.0520(18) -0.0015(16) -0.0071(14) 0.0103(16)
C13 0.062(2) 0.051(2) 0.0551(19) 0.0030(15) -0.0082(16) 0.0116(16)
C14 0.0520(19) 0.0516(19) 0.0510(18) -0.0019(15) -0.0062(14) 0.0047(15)
C15 0.062(2) 0.069(2) 0.075(2) 0.0104(18) -0.0118(17) -0.0050(17)
C16 0.059(2) 0.067(2) 0.068(2) 0.0085(18) -0.0089(16) -0.0048(16)
C17 0.064(2) 0.076(3) 0.078(2) 0.000(2) -0.0210(19) 0.0175(19)
C18 0.071(3) 0.083(3) 0.124(4) -0.026(3) -0.004(2) 0.016(2)
C19 0.0492(18) 0.055(2) 0.0410(17) -0.0031(14) -0.0076(14) 0.0100(15)
C20 0.056(2) 0.061(2) 0.056(2) -0.0076(17) -0.0036(16) 0.0051(17)
C21 0.079(2) 0.052(2) 0.069(2) -0.0129(17) 0.0021(19) 0.0093(18)
C22 0.069(2) 0.065(2) 0.057(2) -0.0080(18) 0.0039(17) 0.0168(18)
C23 0.062(2) 0.062(2) 0.0502(18) 0.0000(16) 0.0065(15) 0.0135(17)
C24 0.0593(19) 0.053(2) 0.0481(18) -0.0004(15) -0.0062(15) 0.0105(16)
C25 0.070(2) 0.063(2) 0.059(2) 0.0020(17) 0.0065(16) -0.0002(17)
C26 0.079(2) 0.069(3) 0.075(3) -0.0146(19) 0.0080(19) -0.0076(19)
C27 0.075(2) 0.084(3) 0.080(2) -0.014(2) 0.013(2) 0.021(2)
C28 0.066(2) 0.079(3) 0.126(3) -0.001(3) 0.002(2) 0.008(2)

loop_
_atom_type_symbol
_atom_type_description
_atom_type_scat_dispersion_real
_atom_type_scat_dispersion_imag
_atom_type_scat_source
C C 0.0033 0.0016 'International Tables Vol C Tables 4.2.6.8 and 6.1.1.4'
H H 0.0000 0.0000 'International Tables Vol C Tables 4.2.6.8 and 6.1.1.4'
O O 0.0106 0.0060 'International Tables Vol C Tables 4.2.6.8 and 6.1.1.4'

loop_
_geom_angle_atom_site_label_1
_geom_angle_atom_site_label_2
_geom_angle_atom_site_label_3
_geom_angle
_geom_angle_site_symmetry_1
_geom_angle_site_symmetry_3
_geom_angle_publ_flag
C48 C39 C40 111.7(5) . . ?
C41 C40 C39 114.1(5) . . ?
C40 C41 C42 113.6(5) . . ?
C41 C42 C43 110.6(5) . . ?
C44 C43 C42 109.2(9) . . ?
C44 C43 C48 110.2(6) . . ?
C42 C43 C48 108.4(6) . . ?
C43 C44 C45 110.3(6) . . ?
C44 C45 C46 111.4(6) . . ?
C47 C46 C45 112.2(6) . . ?
C48 C47 C46 112.5(6) . . ?
C39 C48 C47 110.4(9) . . ?
C39 C48 C43 109.7(6) . . ?
C47 C48 C43 111.5(6) . . ?
C37 C29 C36 122(3) 2_655 2_655 ?
C37 C29 C38 125(2) 2_655 . ?
C36 C29 C38 110.2(17) 2_655 . ?
C37 C29 C30 93(3) 2_655 . ?
C36 C29 C30 41.2(14) 2_655 . ?
C38 C29 C30 116.2(5) . . ?
C37 C29 C38 69.7(16) 2_655 2_655 ?
C36 C29 C38 143.7(13) 2_655 2_655 ?
C38 C29 C38 56.9(12) . 2_655 ?
C30 C29 C38 109.6(9) . 2_655 ?
C36 C30 C35 94(2) 2_655 2_655 ?
C36 C30 C29 43.6(12) 2_655 . ?
C35 C30 C29 110.7(12) 2_655 . ?
C36 C30 C31 136.3(16) 2_655 . ?
C35 C30 C31 56.6(12) 2_655 . ?
C29 C30 C31 111.9(6) . . ?
C36 C30 C37 62.7(13) 2_655 2_655 ?
C35 C30 C37 130.2(16) 2_655 2_655 ?
C29 C30 C37 23.7(10) . 2_655 ?
C31 C30 C37 109.0(9) . 2_655 ?
C35 C31 C34 65.6(11) 2_655 2_655 ?
C35 C31 C32 76.9(14) 2_655 . ?
C34 C31 C32 15.7(9) 2_655 . ?
C35 C31 C30 43.6(13) 2_655 . ?
C34 C31 C30 94.2(10) 2_655 . ?
C32 C31 C30 109.6(6) . . ?
C35 C31 C33 102.2(11) 2_655 2_655 ?
C34 C31 C33 51.2(7) 2_655 2_655 ?
C32 C31 C33 54.1(9) . 2_655 ?
C30 C31 C33 98.7(4) . 2_655 ?
C34 C32 C33 54(4) 2_655 . ?
C34 C32 C31 78(4) 2_655 . ?
C33 C32 C31 112.7(6) . . ?
C34 C32 C33 71(4) 2_655 2_655 ?
C33 C32 C33 48.3(11) . 2_655 ?
C31 C32 C33 75.1(10) . 2_655 ?
C34 C32 C35 48(4) 2_655 2_655 ?
C33 C32 C35 102.2(7) . 2_655 ?
C31 C32 C35 45.9(8) . 2_655 ?
C33 C32 C35 97.1(9) 2_655 2_655 ?
C33 C33 C34 72.1(14) 2_655 2_655 ?
C33 C33 C38 92.8(6) 2_655 . ?
C34 C33 C38 102.5(10) 2_655 . ?
C33 C33 C32 69.7(11) 2_655 . ?
C34 C33 C32 15.0(12) 2_655 . ?
C38 C33 C32 117.2(4) . . ?
C33 C33 C34 55.0(12) 2_655 . ?
C34 C33 C34 114.3(16) 2_655 . ?
C38 C33 C34 114.9(5) . . ?
C32 C33 C34 102.8(11) . . ?
C33 C33 C32 62.0(11) 2_655 2_655 ?
C34 C33 C32 108.4(16) 2_655 2_655 ?
C38 C33 C32 129.8(10) . 2_655 ?
C32 C33 C32 95.0(15) . 2_655 ?
C34 C33 C32 15.1(11) . 2_655 ?
C33 C33 C31 103.5(13) 2_655 2_655 ?
C34 C33 C31 154.2(12) 2_655 2_655 ?
C38 C33 C31 103.0(9) . 2_655 ?
C32 C33 C31 139.3(11) . 2_655 ?
C34 C33 C31 50.4(11) . 2_655 ?
C32 C33 C31 50.9(6) 2_655 2_655 ?
C33 C33 C38 47.8(5) 2_655 2_655 ?
C34 C33 C38 97.6(12) 2_655 2_655 ?
C38 C33 C38 47.4(8) . 2_655 ?
C32 C33 C38 104.7(8) . 2_655 ?
C34 C33 C38 75.1(8) . 2_655 ?
C32 C33 C38 89.5(11) 2_655 2_655 ?
C31 C33 C38 97.3(7) 2_655 2_655 ?
C32 C34 C33 111(5) 2_655 2_655 ?
C32 C34 C31 86(5) 2_655 2_655 ?
C33 C34 C31 128.2(15) 2_655 2_655 ?
C32 C34 C33 94(5) 2_655 . ?
C33 C34 C33 52.9(13) 2_655 . ?
C31 C34 C33 78.4(11) 2_655 . ?
C32 C34 C35 120(5) 2_655 . ?
C33 C34 C35 128.6(11) 2_655 . ?
C31 C34 C35 51.1(10) 2_655 . ?
C33 C34 C35 112.3(6) . . ?
C30 C35 C31 79.8(14) 2_655 2_655 ?
C30 C35 C36 40.8(13) 2_655 . ?
C31 C35 C36 113.1(11) 2_655 . ?
C30 C35 C34 116.3(10) 2_655 . ?
C31 C35 C34 63.3(15) 2_655 . ?
C36 C35 C34 110.6(8) . . ?
C30 C35 C32 121.3(14) 2_655 2_655 ?
C31 C35 C32 57.2(11) 2_655 2_655 ?
C36 C35 C32 121.7(7) . 2_655 ?
C34 C35 C32 11.7(9) . 2_655 ?
C30 C36 C29 95.2(14) 2_655 2_655 ?
C30 C36 C37 81.5(15) 2_655 . ?
C29 C36 C37 22.4(14) 2_655 . ?
C30 C36 C35 44.8(16) 2_655 . ?
C29 C36 C35 111.6(9) 2_655 . ?
C37 C36 C35 112.1(6) . . ?
C29 C37 C38 85.4(17) 2_655 . ?
C29 C37 C36 36(2) 2_655 . ?
C38 C37 C36 113.0(6) . . ?
C29 C37 C30 63.2(19) 2_655 2_655 ?
C38 C37 C30 105.3(8) . 2_655 ?
C36 C37 C30 35.8(9) . 2_655 ?
C29 C37 C38 38.7(18) 2_655 2_655 ?
C38 C37 C38 48.4(9) . 2_655 ?
C36 C37 C38 72.9(9) . 2_655 ?
C30 C37 C38 88.3(9) 2_655 2_655 ?
C38 C38 C33 85.0(6) 2_655 . ?
C38 C38 C29 65.6(11) 2_655 . ?
C33 C38 C29 118.9(4) . . ?
C38 C38 C37 81.8(10) 2_655 . ?
C33 C38 C37 115.9(5) . . ?
C29 C38 C37 111.4(13) . . ?
C38 C38 C29 57.5(6) 2_655 2_655 ?
C33 C38 C29 104.5(7) . 2_655 ?
C29 C38 C29 102.2(15) . 2_655 ?
C37 C38 C29 25.0(9) . 2_655 ?
C38 C38 C37 49.8(7) 2_655 2_655 ?
C33 C38 C37 116.5(9) . 2_655 ?
C29 C38 C37 16.6(8) . 2_655 ?
C37 C38 C37 100.8(14) . 2_655 ?
C29 C38 C37 87.5(11) 2_655 2_655 ?
C38 C38 C33 47.6(5) 2_655 2_655 ?
C33 C38 C33 39.4(8) . 2_655 ?
C29 C38 C33 87.6(9) . 2_655 ?
C37 C38 C33 112.7(8) . 2_655 ?
C29 C38 C33 89.7(8) 2_655 2_655 ?
C37 C38 C33 79.7(9) 2_655 2_655 ?
C81 C80 C89 109.2(10) . . ?
C81 C80 C85 110.0(8) . . ?
C89 C80 C85 113.5(5) . . ?
C80 C81 C82 113.4(8) . . ?
C81 C82 C83 112.9(8) . . ?
C84 C83 C82 113.8(9) . . ?
C83 C84 C85 110.9(7) . . ?
C80 C85 C86 110.9(5) . . ?
C80 C85 C84 110.9(8) . . ?
C86 C85 C84 115.8(10) . . ?
C85 C86 C87 108.9(6) . . ?
C88 C87 C86 110.3(5) . . ?
C89 C88 C87 112.0(5) . . ?
C80 C89 C88 114.5(5) . . ?
C18 O1 C17 111.5(3) . . ?
C27 O2 C28 111.7(3) . . ?
C2 C1 C6 118.4(2) . . ?
C2 C1 C9 121.0(2) . . ?
C6 C1 C9 120.5(2) . . ?
C3 C2 C1 123.3(3) . . ?
C2 C3 C4 119.0(3) . . ?
C2 C3 C19 120.6(3) . . ?
C4 C3 C19 120.4(2) . . ?
C3 C4 C5 119.5(2) . . ?
C3 C4 C8 122.5(3) . . ?
C5 C4 C8 118.0(3) . . ?
C5 C5 C6 120.3(3) 5 . ?
C5 C5 C4 119.9(3) 5 . ?
C6 C5 C4 119.8(2) . . ?
C1 C6 C5 119.9(3) . . ?
C1 C6 C7 121.8(2) . . ?
C5 C6 C7 118.2(3) . . ?
C8 C7 C6 121.5(3) 5 . ?
C7 C8 C4 122.0(3) 5 . ?
C10 C9 C14 119.9(2) . . ?
C10 C9 C1 119.3(3) . . ?
C14 C9 C1 120.8(3) . . ?
C11 C10 C9 119.5(3) . . ?
C11 C10 C16 120.0(3) . . ?
C9 C10 C16 120.5(2) . . ?
C10 C11 C12 121.7(3) . . ?
C13 C12 C11 118.1(3) . . ?
C13 C12 C17 121.0(3) . . ?
C11 C12 C17 120.8(3) . . ?
C12 C13 C14 122.1(3) . . ?
C13 C14 C9 118.6(3) . . ?
C13 C14 C15 120.7(3) . . ?
C9 C14 C15 120.7(3) . . ?
O1 C17 C12 113.7(3) . . ?
C24 C19 C20 119.6(3) . . ?
C24 C19 C3 119.5(3) . . ?
C20 C19 C3 120.9(3) . . ?
C21 C20 C19 119.4(3) . . ?
C21 C20 C26 121.0(3) . . ?
C19 C20 C26 119.7(3) . . ?
C20 C21 C22 121.9(3) . . ?
C23 C22 C21 117.7(3) . . ?
C23 C22 C27 122.3(3) . . ?
C21 C22 C27 120.0(3) . . ?
C22 C23 C24 122.1(3) . . ?
C23 C24 C19 119.3(3) . . ?
C23 C24 C25 119.6(3) . . ?
C19 C24 C25 121.2(3) . . ?
O2 C27 C22 113.1(3) . . ?

loop_
_geom_bond_atom_site_label_1
_geom_bond_atom_site_label_2
_geom_bond_distance
_geom_bond_site_symmetry_2
_geom_bond_publ_flag
C39 C48 1.512(7) . ?
C39 C40 1.518(6) . ?
C40 C41 1.506(6) . ?
C41 C42 1.516(6) . ?
C42 C43 1.543(6) . ?
C43 C44 1.522(7) . ?
C43 C48 1.549(7) . ?
C44 C45 1.525(7) . ?
C45 C46 1.525(7) . ?
C46 C47 1.515(6) . ?
C47 C48 1.513(7) . ?
C29 C37 0.68(2) 2_655 ?
C29 C36 1.04(2) 2_655 ?
C29 C38 1.487(6) . ?
C29 C30 1.509(7) . ?
C29 C38 1.605(19) 2_655 ?
C30 C36 1.00(2) 2_655 ?
C30 C35 1.08(3) 2_655 ?
C30 C31 1.540(7) . ?
C30 C37 1.69(2) 2_655 ?
C31 C35 1.31(2) 2_655 ?
C31 C34 1.50(3) 2_655 ?
C31 C32 1.529(7) . ?
C31 C33 1.91(2) 2_655 ?
C32 C34 0.42(2) 2_655 ?
C32 C33 1.503(6) . ?
C32 C33 1.60(2) 2_655 ?
C32 C35 1.77(3) 2_655 ?
C33 C33 1.27(3) 2_655 ?
C33 C34 1.30(2) 2_655 ?
C33 C38 1.481(5) . ?
C33 C34 1.516(7) . ?
C33 C32 1.60(2) 2_655 ?
C33 C31 1.91(2) 2_655 ?
C33 C38 1.998(16) 2_655 ?
C34 C32 0.42(2) 2_655 ?
C34 C33 1.30(2) 2_655 ?
C34 C31 1.50(3) 2_655 ?
C34 C35 1.528(7) . ?
C35 C30 1.08(3) 2_655 ?
C35 C31 1.31(2) 2_655 ?
C35 C36 1.524(7) . ?
C35 C32 1.77(3) 2_655 ?
C36 C30 1.00(2) 2_655 ?
C36 C29 1.04(2) 2_655 ?
C36 C37 1.516(7) . ?
C37 C29 0.68(2) 2_655 ?
C37 C38 1.510(6) . ?
C37 C30 1.69(2) 2_655 ?
C37 C38 1.96(3) 2_655 ?
C38 C38 1.48(3) 2_655 ?
C38 C29 1.605(19) 2_655 ?
C38 C37 1.96(3) 2_655 ?
C38 C33 1.998(16) 2_655 ?
C80 C81 1.507(7) . ?
C80 C89 1.511(6) . ?
C80 C85 1.526(6) . ?
C81 C82 1.521(7) . ?
C82 C83 1.527(7) . ?
C83 C84 1.524(7) . ?
C84 C85 1.536(7) . ?
C85 C86 1.530(7) . ?
C86 C87 1.539(7) . ?
C87 C88 1.530(6) . ?
C88 C89 1.514(6) . ?
O1 C18 1.396(4) . ?
O1 C17 1.413(4) . ?
O2 C27 1.400(4) . ?
O2 C28 1.417(4) . ?
C1 C2 1.392(4) . ?
C1 C6 1.414(4) . ?
C1 C9 1.494(4) . ?
C2 C3 1.387(4) . ?
C3 C4 1.411(4) . ?
C3 C19 1.496(4) . ?
C4 C5 1.428(4) . ?
C4 C8 1.433(4) . ?
C5 C5 1.416(5) 5 ?
C5 C6 1.421(4) . ?
C6 C7 1.435(4) . ?
C7 C8 1.335(4) 5 ?
C8 C7 1.335(4) 5 ?
C9 C10 1.396(4) . ?
C9 C14 1.402(4) . ?
C10 C11 1.381(4) . ?
C10 C16 1.515(4) . ?
C11 C12 1.385(4) . ?
C12 C13 1.383(4) . ?
C12 C17 1.511(4) . ?
C13 C14 1.390(4) . ?
C14 C15 1.510(4) . ?
C19 C24 1.397(4) . ?
C19 C20 1.403(4) . ?
C20 C21 1.380(4) . ?
C20 C26 1.504(5) . ?
C21 C22 1.402(5) . ?
C22 C23 1.376(4) . ?
C22 C27 1.508(4) . ?
C23 C24 1.394(4) . ?
C24 C25 1.504(4) . ?
